data_4003986
loop_
_publ_author_name
'Routledge, Kieran'
'Vir, Praveen'
'Cook, Nicholas'
'Murgatroyd, Philip A. E.'
'Ahmed, Sheikh J.'
'Savvin, Stanislav N.'
'Claridge, John B.'
'Alaria, Jonathan'

_publ_section_title
;
 Mode Crystallography Analysis through the Structural Phase Transition and
 Magnetic Critical Behavior of the Lacunar Spinel GaMo4Se8
;
_journal_name_full 'Chemistry of Materials'
_journal_paper_doi 10.1021/acs.chemmater.1c01448
_journal_year 2021
_chemical_formula_analytical N/A
_chemical_formula_iupac GaMo4Se8
_chemical_formula_moiety 'Ga Mo4 Se8'
_chemical_formula_structural GaMo4Se8
_chemical_formula_sum 'Ga Mo4 Se8'
_chemical_formula_weight 1085.2
_chemical_name_common GaMo4Se8
_chemical_name_systematic GaMo4Se8
_space_group_IT_number 216
_space_group_name_Hall 'F -4 2 3'
_space_group_name_H-M_alt 'F -4 3 m'
_symmetry_cell_setting cubic
_symmetry_Int_Tables_number 216
_symmetry_space_group_name_Hall 'F -4 2 3'
_symmetry_space_group_name_H-M 'F -4 3 m'
_cell_angle_alpha 90
_cell_angle_beta 90
_cell_angle_gamma 90
_cell_formula_units_Z 4
_cell_length_a 10.1608(6)
_cell_length_b 10.1608(6)
_cell_length_c 10.1608(6)
_cell_measurement_reflns_used 2560
_cell_measurement_temperature 100
_cell_measurement_theta_max 26.22
_cell_measurement_theta_min 3.45
_cell_volume 1049.02(11)
_computing_cell_refinement 'CrysAlisPro 1.171.39.46e (Rigaku OD, 2018)'
_computing_data_collection 'CrysAlisPro 1.171.39.46e (Rigaku OD, 2018)'
_computing_data_reduction 'CrysAlisPro 1.171.39.46e (Rigaku OD, 2018)'
_diffrn_ambient_temperature 100
_diffrn_detector 'CCD plate'
_diffrn_measured_fraction_theta_full 1
_diffrn_measured_fraction_theta_max 1
_diffrn_measurement_device 'four-circle diffractometer'
_diffrn_measurement_device_type 'dtrek-CrysAlisPro-abstract goniometer imported rigaku-d*trek images'
_diffrn_measurement_method '\w scans'
_diffrn_radiation_monochromator graphite
_diffrn_radiation_probe x-ray
_diffrn_radiation_source 'X-ray tube'
_diffrn_radiation_type 'Mo K\a'
_diffrn_radiation_wavelength 0.71073
_diffrn_reflns_av_R_equivalents 0.0364
_diffrn_reflns_av_unetI/netI 0.0058
_diffrn_reflns_limit_h_max 12
_diffrn_reflns_limit_h_min -12
_diffrn_reflns_limit_k_max 10
_diffrn_reflns_limit_k_min -12
_diffrn_reflns_limit_l_max 12
_diffrn_reflns_limit_l_min -12
_diffrn_reflns_number 3052
_diffrn_reflns_theta_full 26.26
_diffrn_reflns_theta_max 26.26
_diffrn_reflns_theta_min 3.47
_diffrn_source 'fine-focus sealed X-ray tube'
_exptl_absorpt_coefficient_mu 34.882
_exptl_absorpt_correction_T_max 1
_exptl_absorpt_correction_T_min 0.632
_exptl_absorpt_correction_type multi-scan
_exptl_absorpt_process_details
;
CrysAlisPro 1.171.39.46e (Rigaku Oxford Diffraction, 2018)
Empirical absorption correction using spherical harmonics,
 implemented in SCALE3 ABSPACK scaling algorithm.
;
_exptl_crystal_colour Black
_exptl_crystal_density_diffrn 6.871
_exptl_crystal_description block
_exptl_crystal_F_000 1884
_exptl_crystal_size_max 0.07
_exptl_crystal_size_mid 0.06
_exptl_crystal_size_min 0.01
_refine_diff_density_max 0.98
_refine_diff_density_min -0.30
_refine_ls_abs_structure_details '  58 of Friedel pairs used in the refinement'
_refine_ls_abs_structure_Flack 0.02(2)
_refine_ls_extinction_coef 0.00047(4)
_refine_ls_extinction_expression Fc^*^=kFc[1+0.001xFc^2^\l^3^/sin(2\q)]^-1/4^
_refine_ls_extinction_method 'SHELXL-2017/1 (Sheldrick, 2015)'
_refine_ls_goodness_of_fit_gt 1.19
_refine_ls_goodness_of_fit_ref 1.19
_refine_ls_number_constraints 0
_refine_ls_number_parameters 13
_refine_ls_number_reflns 137
_refine_ls_number_restraints 0
_refine_ls_R_factor_all 0.0086
_refine_ls_R_factor_gt 0.0086
_refine_ls_shift/su_max 0.0077
_refine_ls_shift/su_mean 0.0022
_refine_ls_structure_factor_coef F
_refine_ls_weighting_details w=1/(\s^2^(F)+0.0001F^2^)
_refine_ls_weighting_scheme sigma
_refine_ls_wR_factor_gt 0.0136
_refine_ls_wR_factor_ref 0.0136
_reflns_number_gt 137
_reflns_number_total 137
_reflns_threshold_expression I>3\s(I)
_cod_data_source_file cm1c01448_si_010.cif
_cod_data_source_block I
_cod_original_cell_volume 1049.02(19)
_cod_original_formula_sum 'Ga1 Mo4 Se8'
_cod_database_code 4003986
_publcif_datablock.id {c86161e8-ac78-45c8-8321-f8470006b803}

_publcif_info_exptl_table_max_cols 4
_publcif_info_exptl_table_use_headnotes n
_publcif_funding_html
;
;

loop_
_space_group_symop_id
_space_group_symop_operation_xyz
1 x,y,z
2 -x,-y,z
3 -x,y,-z
4 x,-y,-z
5 z,x,y
6 z,-x,-y
7 -z,-x,y
8 -z,x,-y
9 y,z,x
10 -y,z,-x
11 y,-z,-x
12 -y,-z,x
13 y,x,z
14 -y,-x,z
15 y,-x,-z
16 -y,x,-z
17 x,z,y
18 -x,z,-y
19 -x,-z,y
20 x,-z,-y
21 z,y,x
22 z,-y,-x
23 -z,y,-x
24 -z,-y,x
25 x,y+1/2,z+1/2
26 -x,-y+1/2,z+1/2
27 -x,y+1/2,-z+1/2
28 x,-y+1/2,-z+1/2
29 z,x+1/2,y+1/2
30 z,-x+1/2,-y+1/2
31 -z,-x+1/2,y+1/2
32 -z,x+1/2,-y+1/2
33 y,z+1/2,x+1/2
34 -y,z+1/2,-x+1/2
35 y,-z+1/2,-x+1/2
36 -y,-z+1/2,x+1/2
37 y,x+1/2,z+1/2
38 -y,-x+1/2,z+1/2
39 y,-x+1/2,-z+1/2
40 -y,x+1/2,-z+1/2
41 x,z+1/2,y+1/2
42 -x,z+1/2,-y+1/2
43 -x,-z+1/2,y+1/2
44 x,-z+1/2,-y+1/2
45 z,y+1/2,x+1/2
46 z,-y+1/2,-x+1/2
47 -z,y+1/2,-x+1/2
48 -z,-y+1/2,x+1/2
49 x+1/2,y,z+1/2
50 -x+1/2,-y,z+1/2
51 -x+1/2,y,-z+1/2
52 x+1/2,-y,-z+1/2
53 z+1/2,x,y+1/2
54 z+1/2,-x,-y+1/2
55 -z+1/2,-x,y+1/2
56 -z+1/2,x,-y+1/2
57 y+1/2,z,x+1/2
58 -y+1/2,z,-x+1/2
59 y+1/2,-z,-x+1/2
60 -y+1/2,-z,x+1/2
61 y+1/2,x,z+1/2
62 -y+1/2,-x,z+1/2
63 y+1/2,-x,-z+1/2
64 -y+1/2,x,-z+1/2
65 x+1/2,z,y+1/2
66 -x+1/2,z,-y+1/2
67 -x+1/2,-z,y+1/2
68 x+1/2,-z,-y+1/2
69 z+1/2,y,x+1/2
70 z+1/2,-y,-x+1/2
71 -z+1/2,y,-x+1/2
72 -z+1/2,-y,x+1/2
73 x+1/2,y+1/2,z
74 -x+1/2,-y+1/2,z
75 -x+1/2,y+1/2,-z
76 x+1/2,-y+1/2,-z
77 z+1/2,x+1/2,y
78 z+1/2,-x+1/2,-y
79 -z+1/2,-x+1/2,y
80 -z+1/2,x+1/2,-y
81 y+1/2,z+1/2,x
82 -y+1/2,z+1/2,-x
83 y+1/2,-z+1/2,-x
84 -y+1/2,-z+1/2,x
85 y+1/2,x+1/2,z
86 -y+1/2,-x+1/2,z
87 y+1/2,-x+1/2,-z
88 -y+1/2,x+1/2,-z
89 x+1/2,z+1/2,y
90 -x+1/2,z+1/2,-y
91 -x+1/2,-z+1/2,y
92 x+1/2,-z+1/2,-y
93 z+1/2,y+1/2,x
94 z+1/2,-y+1/2,-x
95 -z+1/2,y+1/2,-x
96 -z+1/2,-y+1/2,x

loop_
_atom_site_label
_atom_site_type_symbol
_atom_site_fract_x
_atom_site_fract_y
_atom_site_fract_z
_atom_site_adp_type
_atom_site_U_iso_or_equiv
_atom_site_site_symmetry_multiplicity
_atom_site_occupancy
_atom_site_calc_flag
_atom_site_refinement_flags
_atom_site_disorder_assembly
_atom_site_disorder_group
Mo1 Mo 0.39925(3) 0.39925(3) 0.39925(3) Uani 0.00344(10) 16 1 d . . .
Se1 Se 0.63624(5) 0.63624(5) 0.63624(5) Uani 0.00467(14) 16 1 d . . .
Se2 Se 0.13655(5) 0.13655(5) 0.13655(5) Uani 0.00316(14) 16 1 d . . .
Ga1 Ga 0 0 0 Uiso 0.0049(3) 4 1 d . . .

loop_
_atom_site_aniso_label
_atom_site_aniso_type_symbol
_atom_site_aniso_U_11
_atom_site_aniso_U_22
_atom_site_aniso_U_33
_atom_site_aniso_U_12
_atom_site_aniso_U_13
_atom_site_aniso_U_23
Mo1 Mo 0.00344(18) 0.00344(18) 0.00344(18) 0.00006(13) 0.00006(13) 0.00006(13)
Se1 Se 0.0047(2) 0.0047(2) 0.0047(2) -0.00026(14) -0.00026(14) -0.00026(14)
Se2 Se 0.0032(2) 0.0032(2) 0.0032(2) -0.00004(14) -0.00004(14) -0.00004(14)

loop_
_atom_type_symbol
_atom_type_scat_dispersion_real
_atom_type_scat_dispersion_imag
_atom_type_scat_source
Ga 0.2307 1.6083 'International Tables Vol C tables 4.2.6.8 and 6.1.1.1'
Mo -1.6832 0.6857 'International Tables Vol C tables 4.2.6.8 and 6.1.1.1'
Se -0.0929 2.2259 'International Tables Vol C tables 4.2.6.8 and 6.1.1.1'

loop_
_exptl_crystal_face_index_h
_exptl_crystal_face_index_k
_exptl_crystal_face_index_l
_exptl_crystal_face_perp_dist
? ? ? ?

loop_
_geom_angle_atom_site_label_1
_geom_angle_atom_site_label_2
_geom_angle_atom_site_label_3
_geom_angle_site_symmetry_1
_geom_angle_site_symmetry_2
_geom_angle_site_symmetry_3
_geom_angle
_geom_angle_publ_flag
Mo1 Mo1 Mo1 2_665 . 3_656 60.000(12) ?
Mo1 Mo1 Mo1 2_665 . 4_566 60.000(12) ?
Mo1 Mo1 Se2 2_665 . 74_555 100.910(16) ?
Mo1 Mo1 Se2 2_665 . 51_555 142.088(18) ?
Mo1 Mo1 Se2 2_665 . 28_555 142.088(18) ?
Mo1 Mo1 Se1 2_665 . 2_665 101.958(17) ?
Mo1 Mo1 Se1 2_665 . 3_656 53.973(15) ?
Mo1 Mo1 Se1 2_665 . 4_566 53.973(15) ?
Mo1 Mo1 Mo1 3_656 . 4_566 60.000(12) ?
Mo1 Mo1 Se2 3_656 . 74_555 142.088(18) ?
Mo1 Mo1 Se2 3_656 . 51_555 100.910(16) ?
Mo1 Mo1 Se2 3_656 . 28_555 142.088(18) ?
Mo1 Mo1 Se1 3_656 . 2_665 53.973(15) ?
Mo1 Mo1 Se1 3_656 . 3_656 101.958(17) ?
Mo1 Mo1 Se1 3_656 . 4_566 53.973(15) ?
Mo1 Mo1 Se2 4_566 . 74_555 142.088(18) ?
Mo1 Mo1 Se2 4_566 . 51_555 142.088(18) ?
Mo1 Mo1 Se2 4_566 . 28_555 100.910(16) ?
Mo1 Mo1 Se1 4_566 . 2_665 53.973(15) ?
Mo1 Mo1 Se1 4_566 . 3_656 53.973(15) ?
Mo1 Mo1 Se1 4_566 . 4_566 101.958(17) ?
Se2 Mo1 Se2 74_555 . 51_555 73.696(17) ?
Se2 Mo1 Se2 74_555 . 28_555 73.696(17) ?
Se2 Mo1 Se1 74_555 . 2_665 157.13(2) ?
Se2 Mo1 Se1 74_555 . 3_656 88.135(19) ?
Se2 Mo1 Se1 74_555 . 4_566 88.135(19) ?
Se2 Mo1 Se2 51_555 . 28_555 73.696(17) ?
Se2 Mo1 Se1 51_555 . 2_665 88.135(19) ?
Se2 Mo1 Se1 51_555 . 3_656 157.13(2) ?
Se2 Mo1 Se1 51_555 . 4_566 88.135(19) ?
Se2 Mo1 Se1 28_555 . 2_665 88.135(19) ?
Se2 Mo1 Se1 28_555 . 3_656 88.135(19) ?
Se2 Mo1 Se1 28_555 . 4_566 157.13(2) ?
Se1 Mo1 Se1 2_665 . 3_656 105.38(2) ?
Se1 Mo1 Se1 2_665 . 4_566 105.38(2) ?
Se1 Mo1 Se1 3_656 . 4_566 105.38(2) ?
Mo1 Se2 Mo1 74_555 . 51_555 104.18(2) ?
Mo1 Se2 Mo1 74_555 . 28_555 104.18(2) ?
Mo1 Se2 Ga1 74_555 . . 114.35(2) ?
Mo1 Se2 Mo1 51_555 . 28_555 104.18(2) ?
Mo1 Se2 Ga1 51_555 . . 114.35(2) ?
Mo1 Se2 Ga1 28_555 . . 114.35(2) ?
Mo1 Se1 Mo1 2_665 . 3_656 72.055(18) ?
Mo1 Se1 Mo1 2_665 . 4_566 72.055(18) ?
Mo1 Se1 Mo1 3_656 . 4_566 72.055(18) ?
Se2 Ga1 Se2 . . 2_555 109.471(18) ?
Se2 Ga1 Se2 . . 3_555 109.471(18) ?
Se2 Ga1 Se2 . . 4_555 109.471(18) ?
Se2 Ga1 Se2 2_555 . 3_555 109.471(18) ?
Se2 Ga1 Se2 2_555 . 4_555 109.471(18) ?
Se2 Ga1 Se2 3_555 . 4_555 109.471(18) ?

loop_
_geom_bond_atom_site_label_1
_geom_bond_atom_site_label_2
_geom_bond_site_symmetry_1
_geom_bond_site_symmetry_2
_geom_bond_distance
_geom_bond_publ_flag
Mo1 Mo1 . 2_665 2.8954(5) ?
Mo1 Mo1 . 3_656 2.8954(5) ?
Mo1 Mo1 . 4_566 2.8954(5) ?
Mo1 Se2 . 74_555 2.7184(7) ?
Mo1 Se2 . 51_555 2.7184(7) ?
Mo1 Se2 . 28_555 2.7184(7) ?
Mo1 Se1 . 2_665 2.4614(7) ?
Mo1 Se1 . 3_656 2.4614(7) ?
Mo1 Se1 . 4_566 2.4614(7) ?
Se2 Ga1 . . 2.4032(5) ?

loop_
_geom_hbond_atom_site_label_D
_geom_hbond_atom_site_label_H
_geom_hbond_atom_site_label_A
_geom_hbond_site_symmetry_D
_geom_hbond_site_symmetry_H
_geom_hbond_site_symmetry_A
_geom_hbond_distance_DH
_geom_hbond_distance_HA
_geom_hbond_distance_DA
_geom_hbond_angle_DHA
_geom_hbond_publ_flag
? ? ? ? ? ? ? ? ? ? ?

loop_
_geom_torsion_atom_site_label_1
_geom_torsion_atom_site_label_2
_geom_torsion_atom_site_label_3
_geom_torsion_atom_site_label_4
_geom_torsion_site_symmetry_1
_geom_torsion_site_symmetry_2
_geom_torsion_site_symmetry_3
_geom_torsion_site_symmetry_4
_geom_torsion
_geom_torsion_publ_flag
? ? ? ? ? ? ? ? ? ?

loop_
_restr_angle_atom_site_label_1
_restr_angle_site_symmetry_1
_restr_angle_atom_site_label_2
_restr_angle_site_symmetry_2
_restr_angle_atom_site_label_3
_restr_angle_site_symmetry_3
_restr_angle_target
_restr_angle_target_weight_param
? ? ? ? ? ? ? ?

loop_
_restr_distance_atom_site_label_1
_restr_distance_site_symmetry_1
_restr_distance_atom_site_label_2
_restr_distance_site_symmetry_2
_restr_distance_target
_restr_distance_target_weight_param
? ? ? ? ? ?

loop_
_restr_equal_angle_atom_site_label_1
_restr_equal_angle_site_symmetry_1
_restr_equal_angle_atom_site_label_2
_restr_equal_angle_site_symmetry_2
_restr_equal_angle_atom_site_label_3
_restr_equal_angle_site_symmetry_3
_restr_equal_angle_class_class_id
_restr_equal_angle_class_target_weight_param
? ? ? ? ? ? ? ?

loop_
_restr_equal_distance_atom_site_label_1
_restr_equal_distance_site_symmetry_1
_restr_equal_distance_atom_site_label_2
_restr_equal_distance_site_symmetry_2
_restr_equal_distance_class_class_id
_restr_equal_distance_class_target_weight_param
? ? ? ? ? ?

loop_
_restr_equal_torsion_atom_site_label_1
_restr_equal_torsion_site_symmetry_1
_restr_equal_torsion_atom_site_label_2
_restr_equal_torsion_site_symmetry_2
_restr_equal_torsion_atom_site_label_3
_restr_equal_torsion_site_symmetry_3
_restr_equal_torsion_atom_site_label_4
_restr_equal_torsion_site_symmetry_4
_restr_equal_torsion_class_class_id
_restr_equal_torsion_class_target_weight_param
? ? ? ? ? ? ? ? ? ?

loop_
_restr_torsion_atom_site_label_1
_restr_torsion_site_symmetry_1
_restr_torsion_atom_site_label_2
_restr_torsion_site_symmetry_2
_restr_torsion_atom_site_label_3
_restr_torsion_site_symmetry_3
_restr_torsion_atom_site_label_4
_restr_torsion_site_symmetry_4
_restr_torsion_angle_target
_restr_torsion_weight_param
? ? ? ? ? ? ? ? ? ?

loop_
_twin_individual_id
_twin_individual_mass_fraction_refined
_twin_individual_twin_matrix_11
_twin_individual_twin_matrix_12
_twin_individual_twin_matrix_13
_twin_individual_twin_matrix_21
_twin_individual_twin_matrix_22
_twin_individual_twin_matrix_23
_twin_individual_twin_matrix_31
_twin_individual_twin_matrix_32
_twin_individual_twin_matrix_33
1 0.98(2) 1 0 0 0 1 0 0 0 1
2 0.02(2) -1 0 0 0 -1 0 0 0 -1

loop_
_jana_atom_site_adp_c_label
_jana_atom_site_adp_c_type_symbol
_jana_atom_site_adp_c_111
_jana_atom_site_adp_c_112
_jana_atom_site_adp_c_113
_jana_atom_site_adp_c_122
_jana_atom_site_adp_c_123
_jana_atom_site_adp_c_133
_jana_atom_site_adp_c_222
_jana_atom_site_adp_c_223
_jana_atom_site_adp_c_233
_jana_atom_site_adp_c_333
? ? ? ? ? ? ? ? ? ? ? ?

loop_
_jana_atom_site_adp_d_label
_jana_atom_site_adp_d_type_symbol
_jana_atom_site_adp_d_1111
_jana_atom_site_adp_d_1112
_jana_atom_site_adp_d_1113
_jana_atom_site_adp_d_1122
_jana_atom_site_adp_d_1123
_jana_atom_site_adp_d_1133
_jana_atom_site_adp_d_1222
_jana_atom_site_adp_d_1223
_jana_atom_site_adp_d_1233
_jana_atom_site_adp_d_1333
_jana_atom_site_adp_d_2222
_jana_atom_site_adp_d_2223
_jana_atom_site_adp_d_2233
_jana_atom_site_adp_d_2333
_jana_atom_site_adp_d_3333
? ? ? ? ? ? ? ? ? ? ? ? ? ? ? ? ?

loop_
_jana_atom_site_adp_e_label
_jana_atom_site_adp_e_type_symbol
_jana_atom_site_adp_e_11111
_jana_atom_site_adp_e_11112
_jana_atom_site_adp_e_11113
_jana_atom_site_adp_e_11122
_jana_atom_site_adp_e_11123
_jana_atom_site_adp_e_11133
_jana_atom_site_adp_e_11222
_jana_atom_site_adp_e_11223
_jana_atom_site_adp_e_11233
_jana_atom_site_adp_e_11333
_jana_atom_site_adp_e_12222
_jana_atom_site_adp_e_12223
_jana_atom_site_adp_e_12233
_jana_atom_site_adp_e_12333
_jana_atom_site_adp_e_13333
_jana_atom_site_adp_e_22222
_jana_atom_site_adp_e_22223
_jana_atom_site_adp_e_22233
_jana_atom_site_adp_e_22333
_jana_atom_site_adp_e_23333
_jana_atom_site_adp_e_33333
? ? ? ? ? ? ? ? ? ? ? ? ? ? ? ? ? ? ? ? ? ? ?

loop_
_jana_atom_site_adp_f_label
_jana_atom_site_adp_f_type_symbol
_jana_atom_site_adp_f_111111
_jana_atom_site_adp_f_111112
_jana_atom_site_adp_f_111113
_jana_atom_site_adp_f_111122
_jana_atom_site_adp_f_111123
_jana_atom_site_adp_f_111133
_jana_atom_site_adp_f_111222
_jana_atom_site_adp_f_111223
_jana_atom_site_adp_f_111233
_jana_atom_site_adp_f_111333
_jana_atom_site_adp_f_112222
_jana_atom_site_adp_f_112223
_jana_atom_site_adp_f_112233
_jana_atom_site_adp_f_112333
_jana_atom_site_adp_f_113333
_jana_atom_site_adp_f_122222
_jana_atom_site_adp_f_122223
_jana_atom_site_adp_f_122233
_jana_atom_site_adp_f_122333
_jana_atom_site_adp_f_123333
_jana_atom_site_adp_f_133333
_jana_atom_site_adp_f_222222
_jana_atom_site_adp_f_222223
_jana_atom_site_adp_f_222233
_jana_atom_site_adp_f_222333
_jana_atom_site_adp_f_223333
_jana_atom_site_adp_f_233333
_jana_atom_site_adp_f_333333
? ? ? ? ? ? ? ? ? ? ? ? ? ? ? ? ? ? ? ? ? ? ? ? ? ? ? ? ? ?

loop_
_publcif_info_datablock.id
_publcif_info_datablock.publ_exptl
_publcif_info_datablock.publ_geom
_publcif_info_datablock.structure
{eac5723a-cf07-455c-8d01-a3386639bc1a} ? ? ?
{c86161e8-ac78-45c8-8321-f8470006b803} y y y

loop_
_publcif_info_exptl_table_extra_item
sin_theta_over_lambda_max

loop_
_publcif_info_exptl_table_header_item
?

loop_
_publcif_info_tables.block_id
_publcif_info_tables.reference_item
{eac5723a-cf07-455c-8d01-a3386639bc1a} '_publcif_info_datablock.publ_exptl'

loop_
_publcif_info_cif.paper_type
?
